data_7037553
loop_
_publ_author_name
'Sun, Lei'
'Chen, Hui'
'Ma, Chengbing'
'Chen, Changneng'

_publ_section_title
;
 Dodenuclear [MnLn] clusters with 2-(hydroxymethyl)pyridine: syntheses,
 structures, and magnetic properties.
;
_journal_issue 48
_journal_name_full 'Dalton transactions (Cambridge, England : 2003)'
_journal_page_first 20964
_journal_page_last 20971
_journal_paper_doi 10.1039/c5dt03130c
_journal_volume 44
_journal_year 2015
_chemical_formula_sum 'C123 H103 Dy4 Mn8 N9 O52'
_chemical_formula_weight 3628.66
_space_group_crystal_system triclinic
_space_group_IT_number 2
_space_group_name_Hall '-P 1'
_space_group_name_H-M_alt 'P -1'
_symmetry_space_group_name_Hall '-P 1'
_symmetry_space_group_name_H-M 'P -1'
_atom_sites_solution_hydrogens geom
_atom_sites_solution_primary direct
_atom_sites_solution_secondary difmap
_audit_creation_method SHELXL-2014/7
_audit_update_record
;
2015-11-05 deposited with the CCDC.
2015-11-19 downloaded from the CCDC.
;
_cell_angle_alpha 66.132(3)
_cell_angle_beta 88.435(3)
_cell_angle_gamma 84.285(3)
_cell_formula_units_Z 1
_cell_length_a 14.3363(5)
_cell_length_b 14.5705(5)
_cell_length_c 17.0212(6)
_cell_measurement_reflns_used 10615
_cell_measurement_temperature 100(2)
_cell_measurement_theta_max 73.029
_cell_measurement_theta_min 4.157
_cell_volume 3235.0(2)
_computing_cell_refinement
;
CrysAlisPro, Agilent Technologies,
Version 1.171.37.31 (release 14-01-2014 CrysAlis171 .NET)
(compiled Jan 14 2014,18:38:05)
;
_computing_data_collection
;
CrysAlisPro, Agilent Technologies,
Version 1.171.37.31 (release 14-01-2014 CrysAlis171 .NET)
(compiled Jan 14 2014,18:38:05)
;
_computing_data_reduction
;
CrysAlisPro, Agilent Technologies,
Version 1.171.37.31 (release 14-01-2014 CrysAlis171 .NET)
(compiled Jan 14 2014,18:38:05)
;
_computing_molecular_graphics
;
diamond 3.0
;
_computing_publication_material
;
olex2-1.2
;
_computing_structure_refinement 'SHELXL-2014/7 (Sheldrick, 2014)'
_computing_structure_solution 'SHELXL-2014/7 (Sheldrick, 2014)'
_diffrn_ambient_temperature 100(2)
_diffrn_detector_area_resol_mean 10.5594
_diffrn_measured_fraction_theta_full 0.998
_diffrn_measured_fraction_theta_max 0.997
_diffrn_measurement_device_type 'SuperNova, Dual, Cu at zero, Atlas'
_diffrn_measurement_method '\w scans'
_diffrn_radiation_type CuK\a
_diffrn_radiation_wavelength 1.54184
_diffrn_reflns_av_R_equivalents 0.0329
_diffrn_reflns_av_unetI/netI 0.0497
_diffrn_reflns_laue_measured_fraction_full 0.998
_diffrn_reflns_laue_measured_fraction_max 0.997
_diffrn_reflns_limit_h_max 15
_diffrn_reflns_limit_h_min -17
_diffrn_reflns_limit_k_max 14
_diffrn_reflns_limit_k_min -17
_diffrn_reflns_limit_l_max 20
_diffrn_reflns_limit_l_min -20
_diffrn_reflns_number 22038
_diffrn_reflns_point_group_measured_fraction_full 0.998
_diffrn_reflns_point_group_measured_fraction_max 0.997
_diffrn_reflns_theta_full 67.684
_diffrn_reflns_theta_max 68.996
_diffrn_reflns_theta_min 3.098
_diffrn_source 'fine-focus sealed tube'
_exptl_absorpt_coefficient_mu 19.045
_exptl_absorpt_correction_T_max 1.00000
_exptl_absorpt_correction_T_min 0.50020
_exptl_absorpt_correction_type multi-scan
_exptl_absorpt_process_details
;
CrysAlisPro, Agilent Technologies,
Version 1.171.37.31 (release 14-01-2014 CrysAlis171 .NET)
(compiled Jan 14 2014,18:38:05)
Empirical absorption correction using spherical harmonics,
 implemented in SCALE3 ABSPACK scaling algorithm.
;
_exptl_crystal_colour black
_exptl_crystal_density_diffrn 1.863
_exptl_crystal_density_method 'not measured'
_exptl_crystal_description block
_exptl_crystal_F_000 1784
_exptl_crystal_preparation 'Magnetic properties'
_exptl_crystal_size_max 0.12
_exptl_crystal_size_mid 0.08
_exptl_crystal_size_min 0.06
_platon_squeeze_details
;
The unit cell contains 1 hmpH molecules which
have been treated as a diffuse contribution to
the overall scattering without specific atom positions
by SQUEEZE/ PLATON.
;
_refine_diff_density_max 1.525
_refine_diff_density_min -1.502
_refine_diff_density_rms 0.128
_refine_ls_extinction_method none
_refine_ls_goodness_of_fit_ref 1.037
_refine_ls_hydrogen_treatment constr
_refine_ls_matrix_type full
_refine_ls_number_parameters 902
_refine_ls_number_reflns 12002
_refine_ls_number_restraints 194
_refine_ls_restrained_S_all 1.050
_refine_ls_R_factor_all 0.0545
_refine_ls_R_factor_gt 0.0448
_refine_ls_shift/su_max 0.004
_refine_ls_shift/su_mean 0.000
_refine_ls_structure_factor_coef Fsqd
_refine_ls_weighting_details 'w=1/[\s^2^(Fo^2^)+(0.0568P)^2^+10.5080P] where P=(Fo^2^+2Fc^2^)/3'
_refine_ls_weighting_scheme calc
_refine_ls_wR_factor_gt 0.1147
_refine_ls_wR_factor_ref 0.1198
_reflns_Friedel_coverage 0.000
_reflns_number_gt 10116
_reflns_number_total 12002
_reflns_threshold_expression 'I > 2\s(I)'
_cod_data_source_file c5dt03130c3.cif
_cod_data_source_block s
_cod_database_code 7037553
_audit_block_doi 10.5517/cc143cxj
_shelx_shelxl_version_number 2014/7
_shelx_space_group_comment
;
The symmetry employed for this shelxl refinement is uniquely defined
by the following loop, which should always be used as a source of
symmetry information in preference to the above space-group names.
They are only intended as comments.
;

loop_
_space_group_symop_operation_xyz
'x, y, z'
'-x, -y, -z'

loop_
_atom_site_label
_atom_site_type_symbol
_atom_site_fract_x
_atom_site_fract_y
_atom_site_fract_z
_atom_site_U_iso_or_equiv
_atom_site_adp_type
_atom_site_occupancy
_atom_site_site_symmetry_order
_atom_site_calc_flag
_atom_site_refinement_flags_posn
_atom_site_refinement_flags_adp
_atom_site_refinement_flags_occupancy
_atom_site_disorder_assembly
_atom_site_disorder_group
Dy1 Dy 0.38198(2) 0.24088(2) 0.61993(2) 0.01802(9) Uani 1 1 d . . . . .
Dy2 Dy 0.30381(2) 0.13794(2) 0.86683(2) 0.02116(9) Uani 1 1 d . . . . .
Mn1 Mn 0.47262(5) 0.01766(6) 0.77257(5) 0.01413(16) Uani 1 1 d . . . . .
Mn2 Mn 0.47296(6) -0.09435(6) 0.99424(5) 0.01641(17) Uani 1 1 d . . . . .
Mn3 Mn 0.52711(5) 0.21571(6) 0.78465(5) 0.01424(16) Uani 1 1 d . . . . .
Mn4 Mn 0.63617(6) 0.00567(6) 0.89708(5) 0.01859(18) Uani 1 1 d . . . . .
O1 O 0.2474(3) 0.1648(4) 0.6648(4) 0.0530(14) Uani 1 1 d . . . . .
O2 O 0.1776(3) 0.1247(4) 0.7891(3) 0.0418(12) Uani 1 1 d . . . . .
O3 O 0.3056(4) 0.3555(4) 0.6641(3) 0.0461(8) Uani 1 1 d . U . . .
O4 O 0.2286(4) 0.2985(4) 0.7872(3) 0.0449(8) Uani 1 1 d . U . . .
O5 O 0.2589(3) 0.2024(3) 0.9694(2) 0.0253(9) Uani 1 1 d . . . . .
O6 O 0.2935(3) 0.1127(3) 1.1090(3) 0.0249(8) Uani 1 1 d . . . . .
O7 O 0.2125(3) 0.0170(3) 0.9617(3) 0.0308(9) Uani 1 1 d . . . . .
O8 O 0.2462(3) -0.0584(3) 1.1018(3) 0.0298(9) Uani 1 1 d . . . . .
O9 O 0.3366(3) -0.0185(3) 0.8326(2) 0.0228(8) Uani 1 1 d . . . . .
O10 O 0.3587(3) -0.1481(3) 0.9581(2) 0.0266(9) Uani 1 1 d . . . . .
O11 O 0.4077(3) 0.0430(3) 0.9788(2) 0.0219(8) Uani 1 1 d . . . . .
O12 O 0.4263(2) -0.1277(3) 1.1055(2) 0.0162(7) Uani 1 1 d . . . . .
O13 O 0.5321(3) -0.2401(3) 1.0183(2) 0.0257(9) Uani 1 1 d . . . . .
O14 O 0.5870(3) -0.2671(3) 1.1480(2) 0.0182(7) Uani 1 1 d . . . . .
O15 O 0.5246(2) -0.0453(3) 0.8842(2) 0.0185(7) Uani 1 1 d . . . . .
O18 O 0.5030(3) 0.3034(3) 0.6698(2) 0.0225(8) Uani 1 1 d . . . . .
O19 O 0.4285(2) 0.1450(3) 0.7710(2) 0.0161(7) Uani 1 1 d . . . . .
O20 O 0.4376(3) 0.0720(3) 0.6557(2) 0.0217(8) Uani 1 1 d . . . . .
O21 O 0.5218(3) 0.2320(3) 0.5313(2) 0.0274(9) Uani 1 1 d . . . . .
O22 O 0.5669(4) 0.3607(4) 0.4222(3) 0.0432(12) Uani 1 1 d . . . . .
O23 O 0.4422(3) 0.3768(3) 0.4936(2) 0.0271(9) Uani 1 1 d . . . . .
O24 O 0.3324(3) 0.2144(3) 0.4920(3) 0.0294(9) Uani 1 1 d . . . . .
O25 O 0.2198(4) 0.3029(4) 0.4017(3) 0.0465(13) Uani 1 1 d . . . . .
O26 O 0.2553(3) 0.3398(4) 0.5081(3) 0.0370(11) Uani 1 1 d . . . . .
N1 N 0.5067(3) -0.1074(3) 0.7488(3) 0.0197(9) Uani 1 1 d . . . . .
N2 N 0.6091(3) 0.3235(3) 0.7794(3) 0.0218(10) Uani 1 1 d . . . . .
N3 N 0.5121(4) 0.3239(4) 0.4810(3) 0.0288(11) Uani 1 1 d . . . . .
N4 N 0.2675(4) 0.2862(4) 0.4653(3) 0.0309(12) Uani 1 1 d . . . . .
C1 C 0.0968(5) 0.1086(6) 0.6772(4) 0.0374(15) Uani 1 1 d . . . . .
C2 C 0.0226(6) 0.0732(8) 0.7307(6) 0.063(2) Uani 1 1 d . . . . .
H2A H 0.0223 0.0712 0.7860 0.076 Uiso 1 1 calc R U . . .
C3 C -0.0513(7) 0.0407(11) 0.7013(8) 0.092(4) Uani 1 1 d . . . . .
H3A H -0.1008 0.0144 0.7373 0.111 Uiso 1 1 calc R U . . .
C4 C -0.0504(7) 0.0482(10) 0.6167(9) 0.088(4) Uani 1 1 d . . . . .
H4A H -0.0997 0.0261 0.5968 0.106 Uiso 1 1 calc R U . . .
C5 C 0.0213(7) 0.0873(8) 0.5628(7) 0.070(3) Uani 1 1 d . . . . .
H5A H 0.0203 0.0936 0.5062 0.084 Uiso 1 1 calc R U . . .
C6 C 0.0950(6) 0.1170(6) 0.5941(5) 0.052(2) Uani 1 1 d . . . . .
H6A H 0.1444 0.1434 0.5581 0.063 Uiso 1 1 calc R U . . .
C7 C 0.1799(5) 0.1360(5) 0.7128(4) 0.0343(15) Uani 1 1 d . . . . .
C8 C 0.1844(6) 0.4621(6) 0.6871(6) 0.0540(7) Uani 1 1 d . U . . .
C9 C 0.1051(6) 0.4727(7) 0.7309(6) 0.0581(8) Uani 1 1 d . U . . .
H9A H 0.0920 0.4193 0.7817 0.070 Uiso 1 1 calc R U . . .
C10 C 0.0440(6) 0.5597(7) 0.7027(6) 0.0619(9) Uani 1 1 d . U . . .
H10A H -0.0137 0.5607 0.7288 0.074 Uiso 1 1 calc R U . . .
C11 C 0.0695(6) 0.6452(7) 0.6354(6) 0.0634(9) Uani 1 1 d . U . . .
H11A H 0.0299 0.7047 0.6168 0.076 Uiso 1 1 calc R U . . .
C12 C 0.1527(6) 0.6413(7) 0.5967(6) 0.0621(9) Uani 1 1 d . U . . .
H12A H 0.1722 0.7001 0.5547 0.075 Uiso 1 1 calc R U . . .
C13 C 0.2111(6) 0.5485(7) 0.6191(6) 0.0588(8) Uani 1 1 d . U . . .
H13A H 0.2657 0.5457 0.5891 0.071 Uiso 1 1 calc R U . . .
C14 C 0.2432(6) 0.3654(6) 0.7149(5) 0.0472(7) Uani 1 1 d . U . . .
C15 C 0.1179(4) -0.1079(5) 1.0514(4) 0.0254(12) Uani 1 1 d . . . . .
C16 C 0.1044(5) -0.1810(6) 1.1316(5) 0.0467(19) Uani 1 1 d . . . . .
H16A H 0.1449 -0.1916 1.1768 0.056 Uiso 1 1 calc R U . . .
C17 C 0.0304(6) -0.2385(8) 1.1443(5) 0.065(3) Uani 1 1 d . . . . .
H17A H 0.0218 -0.2890 1.1982 0.078 Uiso 1 1 calc R U . . .
C18 C -0.0314(5) -0.2218(6) 1.0776(5) 0.0472(18) Uani 1 1 d . . . . .
H18A H -0.0825 -0.2594 1.0872 0.057 Uiso 1 1 calc R U . . .
C19 C -0.0166(4) -0.1497(6) 0.9976(5) 0.0387(16) Uani 1 1 d . . . . .
H19A H -0.0571 -0.1395 0.9525 0.046 Uiso 1 1 calc R U . . .
C20 C 0.0581(4) -0.0916(5) 0.9831(4) 0.0337(14) Uani 1 1 d . . . . .
H20A H 0.0681 -0.0427 0.9287 0.040 Uiso 1 1 calc R U . . .
C21 C 0.1973(4) -0.0445(4) 1.0358(4) 0.0235(12) Uani 1 1 d . . . . .
C22 C 0.2091(4) 0.2725(4) 1.0677(4) 0.0235(12) Uani 1 1 d . . . . .
C23 C 0.1958(4) 0.2603(5) 1.1526(4) 0.0339(14) Uani 1 1 d . . . . .
H23A H 0.2170 0.1999 1.1973 0.041 Uiso 1 1 calc R U . . .
C24 C 0.1508(5) 0.3386(7) 1.1705(6) 0.050(2) Uani 1 1 d . . . . .
H24A H 0.1423 0.3310 1.2271 0.060 Uiso 1 1 calc R U . . .
C25 C 0.1190(6) 0.4274(7) 1.1038(7) 0.057(2) Uani 1 1 d . . . . .
H25A H 0.0880 0.4792 1.1160 0.069 Uiso 1 1 calc R U . . .
C26 C 0.1318(6) 0.4413(6) 1.0201(6) 0.056(2) Uani 1 1 d . . . . .
H26A H 0.1106 0.5023 0.9760 0.067 Uiso 1 1 calc R U . . .
C27 C 0.1769(5) 0.3635(5) 1.0013(5) 0.0344(14) Uani 1 1 d . . . . .
H27A H 0.1855 0.3723 0.9444 0.041 Uiso 1 1 calc R U . . .
C28 C 0.2570(4) 0.1906(4) 1.0457(4) 0.0228(12) Uani 1 1 d . . . . .
C29 C 0.2455(4) -0.1551(4) 0.8620(4) 0.0261(12) Uani 1 1 d . . . . .
C30 C 0.2026(5) -0.2330(5) 0.9248(6) 0.0465(19) Uani 1 1 d . . . . .
H30A H 0.2213 -0.2567 0.9821 0.056 Uiso 1 1 calc R U . . .
C31 C 0.1308(7) -0.2751(7) 0.9008(8) 0.074(3) Uani 1 1 d . U . . .
H31A H 0.0991 -0.3249 0.9424 0.089 Uiso 1 1 calc R U . . .
C32 C 0.1077(7) -0.2429(9) 0.8164(9) 0.081(3) Uani 1 1 d . U . . .
H32A H 0.0620 -0.2736 0.8007 0.097 Uiso 1 1 calc R U . . .
C33 C 0.1501(7) -0.1655(8) 0.7527(8) 0.082(3) Uani 1 1 d . U . . .
H33A H 0.1319 -0.1436 0.6955 0.099 Uiso 1 1 calc R U . . .
C34 C 0.2199(5) -0.1216(6) 0.7757(5) 0.0491(19) Uani 1 1 d . . . . .
H34A H 0.2495 -0.0701 0.7338 0.059 Uiso 1 1 calc R U . . .
C35 C 0.3186(4) -0.1057(4) 0.8858(3) 0.0206(11) Uani 1 1 d . . . . .
C36 C 0.5932(4) -0.4064(4) 1.1084(4) 0.0227(12) Uani 1 1 d . . . . .
C37 C 0.6195(5) -0.4729(5) 1.1916(4) 0.0326(14) Uani 1 1 d . . . . .
H37A H 0.6203 -0.4490 1.2346 0.039 Uiso 1 1 calc R U . . .
C38 C 0.6443(5) -0.5733(5) 1.2112(5) 0.0425(17) Uani 1 1 d . . . . .
H38A H 0.6610 -0.6176 1.2671 0.051 Uiso 1 1 calc R U . . .
C39 C 0.6440(5) -0.6073(6) 1.1459(6) 0.053(2) Uani 1 1 d . . . . .
H39A H 0.6621 -0.6748 1.1582 0.063 Uiso 1 1 calc R U . . .
C40 C 0.6176(6) -0.5431(6) 1.0636(6) 0.050(2) Uani 1 1 d . . . . .
H40A H 0.6169 -0.5674 1.0209 0.060 Uiso 1 1 calc R U . . .
C41 C 0.5917(5) -0.4410(5) 1.0439(4) 0.0367(16) Uani 1 1 d . . . . .
H41A H 0.5738 -0.3970 0.9881 0.044 Uiso 1 1 calc R U . . .
C42 C 0.5689(4) -0.2981(4) 1.0895(3) 0.0196(11) Uani 1 1 d . . . . .
C43 C 0.4895(5) -0.0935(4) 0.6675(4) 0.0282(13) Uani 1 1 d . . . . .
C44 C 0.5043(5) -0.1723(5) 0.6415(4) 0.0354(16) Uani 1 1 d . . . . .
H44A H 0.4894 -0.1629 0.5857 0.042 Uiso 1 1 calc R U . . .
C45 C 0.5416(5) -0.2653(5) 0.7001(4) 0.0337(15) Uani 1 1 d . U . . .
H45A H 0.5537 -0.3189 0.6837 0.040 Uiso 1 1 calc R U . . .
C46 C 0.5611(5) -0.2784(5) 0.7839(4) 0.0313(14) Uani 1 1 d . . . . .
H46A H 0.5863 -0.3405 0.8240 0.038 Uiso 1 1 calc R U . . .
C47 C 0.5426(4) -0.1991(4) 0.8060(3) 0.0230(12) Uani 1 1 d . . . . .
H47A H 0.5549 -0.2079 0.8621 0.028 Uiso 1 1 calc R U . . .
C48 C 0.4553(5) 0.0122(4) 0.6089(4) 0.0336(15) Uani 1 1 d . . . . .
H48A H 0.5021 0.0404 0.5658 0.040 Uiso 1 1 calc R U . . .
H48B H 0.3983 0.0120 0.5797 0.040 Uiso 1 1 calc R U . . .
C56 C 0.6070(4) 0.4013(4) 0.7017(4) 0.0270(13) Uani 1 1 d . . . . .
C57 C 0.6605(5) 0.4819(5) 0.6862(4) 0.0397(17) Uani 1 1 d . . . . .
H57A H 0.6610 0.5340 0.6319 0.048 Uiso 1 1 calc R U . . .
C58 C 0.7127(6) 0.4831(6) 0.7530(5) 0.050(2) Uani 1 1 d . . . . .
H58A H 0.7471 0.5372 0.7445 0.060 Uiso 1 1 calc R U . . .
C59 C 0.7134(6) 0.4033(6) 0.8323(4) 0.047(2) Uani 1 1 d . . . . .
H59A H 0.7487 0.4030 0.8775 0.057 Uiso 1 1 calc R U . . .
C60 C 0.6618(5) 0.3246(5) 0.8441(4) 0.0328(15) Uani 1 1 d . . . . .
H60A H 0.6629 0.2708 0.8976 0.039 Uiso 1 1 calc R U . . .
C61 C 0.5451(5) 0.3944(4) 0.6359(4) 0.0274(13) Uani 1 1 d . . . . .
H61A H 0.4969 0.4508 0.6176 0.033 Uiso 1 1 calc R U . . .
H61B H 0.5816 0.3980 0.5861 0.033 Uiso 1 1 calc R U . . .
C49 C 0.6987(7) 0.0859(8) 0.6284(7) 0.0177(17) Uani 0.5 1 d . U P A 1
C50 C 0.7038(8) -0.0165(9) 0.6567(8) 0.025(2) Uani 0.5 1 d . U P A 1
H50A H 0.6878 -0.0538 0.7132 0.030 Uiso 0.5 1 calc R U P A 1
C51 C 0.7319(9) -0.0685(10) 0.6053(9) 0.033(2) Uani 0.5 1 d . U P A 1
H51A H 0.7435 -0.1383 0.6270 0.040 Uiso 0.5 1 calc R U P A 1
C52 C 0.7407(9) -0.0076(11) 0.5204(9) 0.037(2) Uani 0.5 1 d . U P A 1
H52A H 0.7527 -0.0395 0.4832 0.045 Uiso 0.5 1 calc R U P A 1
C53 C 0.7335(9) 0.0990(11) 0.4833(8) 0.035(2) Uani 0.5 1 d . U P A 1
H53A H 0.7403 0.1361 0.4247 0.042 Uiso 0.5 1 calc R U P A 1
C54 C 0.7150(8) 0.1456(10) 0.5426(7) 0.028(2) Uani 0.5 1 d . U P A 1
H54A H 0.7140 0.2152 0.5238 0.033 Uiso 0.5 1 calc R U P A 1
C55 C 0.6712(10) 0.1375(11) 0.6864(9) 0.0258(15) Uani 0.5 1 d . U P A 1
O17 O 0.7022(7) 0.2195(7) 0.6763(6) 0.0275(15) Uani 0.5 1 d . U P A 1
O001 O 0.6162(10) 0.0964(10) 0.7477(6) 0.025(3) Uani 0.5 1 d . . P A 1
C002 C 0.7226(14) 0.1754(15) 0.6689(11) 0.053(5) Uani 0.5 1 d . . P A 2
H00A H 0.7720 0.1709 0.6310 0.080 Uiso 0.5 1 calc R U P A 2
H00B H 0.6706 0.2197 0.6357 0.080 Uiso 0.5 1 calc R U P A 2
H00C H 0.7449 0.2013 0.7078 0.080 Uiso 0.5 1 calc R U P A 2
C001 C 0.6922(12) 0.0749(15) 0.7179(11) 0.052(4) Uani 0.5 1 d . U P A 2
H00D H 0.6709 0.0485 0.6782 0.063 Uiso 0.5 1 calc R U P A 2
H00E H 0.7452 0.0301 0.7503 0.063 Uiso 0.5 1 calc R U P A 2
O16 O 0.6199(11) 0.0762(12) 0.7745(8) 0.0259(16) Uani 0.5 1 d . U P A 2

loop_
_atom_site_aniso_label
_atom_site_aniso_U_11
_atom_site_aniso_U_22
_atom_site_aniso_U_33
_atom_site_aniso_U_23
_atom_site_aniso_U_13
_atom_site_aniso_U_12
Dy1 0.02425(17) 0.01779(16) 0.01150(15) -0.00527(12) -0.00181(11) -0.00193(12)
Dy2 0.02274(17) 0.02332(18) 0.01573(16) -0.00673(13) 0.00007(12) 0.00033(13)
Mn1 0.0203(4) 0.0139(4) 0.0094(3) -0.0059(3) -0.0005(3) -0.0018(3)
Mn2 0.0257(4) 0.0133(4) 0.0100(3) -0.0042(3) -0.0035(3) -0.0023(3)
Mn3 0.0200(4) 0.0127(4) 0.0094(3) -0.0035(3) -0.0004(3) -0.0032(3)
Mn4 0.0225(4) 0.0167(4) 0.0165(4) -0.0067(3) -0.0062(3) -0.0001(3)
O1 0.026(2) 0.064(4) 0.055(3) -0.006(3) 0.006(2) -0.019(2)
O2 0.044(3) 0.044(3) 0.038(3) -0.018(2) -0.019(2) 0.008(2)
O3 0.0474(16) 0.0468(16) 0.0460(15) -0.0219(13) -0.0045(12) 0.0030(13)
O4 0.0443(16) 0.0450(15) 0.0461(15) -0.0201(12) -0.0059(13) 0.0017(13)
O5 0.024(2) 0.033(2) 0.021(2) -0.0141(17) 0.0011(15) 0.0024(17)
O6 0.027(2) 0.022(2) 0.026(2) -0.0098(17) -0.0009(16) 0.0005(16)
O7 0.025(2) 0.037(2) 0.034(2) -0.018(2) 0.0029(17) -0.0057(18)
O8 0.025(2) 0.035(2) 0.032(2) -0.0156(19) -0.0052(17) -0.0055(18)
O9 0.0210(19) 0.024(2) 0.0193(18) -0.0033(16) -0.0014(15) -0.0056(16)
O10 0.040(2) 0.018(2) 0.0176(19) -0.0036(16) 0.0009(16) 0.0007(17)
O11 0.029(2) 0.020(2) 0.0134(17) -0.0031(15) -0.0033(15) 0.0005(16)
O12 0.0220(18) 0.0114(17) 0.0157(17) -0.0062(14) -0.0029(14) 0.0005(14)
O13 0.039(2) 0.024(2) 0.0157(18) -0.0081(16) -0.0054(16) -0.0057(18)
O14 0.0236(19) 0.0196(19) 0.0152(17) -0.0117(15) -0.0011(14) 0.0025(15)
O15 0.0190(18) 0.0201(19) 0.0171(18) -0.0081(15) -0.0030(14) -0.0010(15)
O18 0.033(2) 0.020(2) 0.0120(17) -0.0032(15) -0.0014(15) -0.0096(16)
O19 0.0208(18) 0.0154(18) 0.0118(16) -0.0052(14) 0.0000(13) -0.0011(14)
O20 0.040(2) 0.0166(19) 0.0112(17) -0.0079(15) -0.0012(15) -0.0027(16)
O21 0.039(2) 0.026(2) 0.0192(19) -0.0098(17) 0.0024(17) -0.0078(18)
O22 0.063(3) 0.043(3) 0.026(2) -0.013(2) 0.020(2) -0.025(2)
O23 0.038(2) 0.026(2) 0.0143(18) -0.0058(16) -0.0041(16) -0.0031(18)
O24 0.038(2) 0.030(2) 0.024(2) -0.0150(18) -0.0068(17) -0.0032(19)
O25 0.051(3) 0.051(3) 0.029(2) -0.004(2) -0.020(2) -0.013(2)
O26 0.038(3) 0.039(3) 0.030(2) -0.010(2) -0.0080(19) 0.002(2)
N1 0.026(2) 0.019(2) 0.015(2) -0.0083(18) 0.0024(17) -0.0030(18)
N2 0.028(2) 0.019(2) 0.015(2) -0.0034(18) -0.0030(18) -0.0051(19)
N3 0.044(3) 0.031(3) 0.015(2) -0.011(2) 0.001(2) -0.015(2)
N4 0.034(3) 0.038(3) 0.016(2) -0.005(2) -0.008(2) -0.008(2)
C1 0.029(3) 0.044(4) 0.036(4) -0.013(3) -0.005(3) -0.002(3)
C2 0.041(5) 0.096(7) 0.057(5) -0.032(5) 0.003(4) -0.020(5)
C3 0.037(5) 0.156(12) 0.104(9) -0.067(9) 0.008(5) -0.040(6)
C4 0.056(6) 0.115(10) 0.126(11) -0.079(9) -0.029(7) -0.006(6)
C5 0.070(6) 0.087(8) 0.068(6) -0.047(6) -0.020(5) 0.001(6)
C6 0.058(5) 0.059(5) 0.043(4) -0.023(4) -0.007(4) -0.007(4)
C7 0.033(3) 0.025(3) 0.036(4) -0.003(3) -0.009(3) 0.001(3)
C8 0.0517(14) 0.0490(14) 0.0543(14) -0.0162(12) 0.0006(12) 0.0066(11)
C9 0.0538(15) 0.0511(15) 0.0588(15) -0.0145(13) 0.0032(12) 0.0089(12)
C10 0.0563(15) 0.0530(16) 0.0624(16) -0.0126(13) 0.0040(13) 0.0102(12)
C11 0.0578(15) 0.0535(15) 0.0636(16) -0.0115(13) 0.0031(13) 0.0094(13)
C12 0.0572(15) 0.0526(15) 0.0619(16) -0.0112(13) 0.0024(13) 0.0079(13)
C13 0.0549(15) 0.0514(15) 0.0583(15) -0.0127(13) 0.0017(13) 0.0068(13)
C14 0.0472(14) 0.0464(14) 0.0476(14) -0.0202(12) -0.0034(11) 0.0033(11)
C15 0.018(3) 0.030(3) 0.033(3) -0.019(3) 0.000(2) 0.002(2)
C16 0.036(4) 0.069(5) 0.035(4) -0.017(4) 0.004(3) -0.023(4)
C17 0.055(5) 0.088(7) 0.040(4) -0.006(4) 0.008(4) -0.042(5)
C18 0.031(4) 0.055(5) 0.058(5) -0.024(4) 0.007(3) -0.016(3)
C19 0.025(3) 0.048(4) 0.052(4) -0.029(4) -0.009(3) -0.003(3)
C20 0.032(3) 0.033(4) 0.038(4) -0.016(3) -0.002(3) -0.003(3)
C21 0.020(3) 0.026(3) 0.026(3) -0.013(2) 0.001(2) 0.004(2)
C22 0.019(3) 0.024(3) 0.031(3) -0.015(2) 0.003(2) 0.000(2)
C23 0.030(3) 0.041(4) 0.037(3) -0.023(3) 0.003(3) 0.000(3)
C24 0.044(4) 0.071(6) 0.060(5) -0.052(5) 0.011(4) -0.005(4)
C25 0.045(4) 0.048(5) 0.097(7) -0.050(5) 0.010(4) 0.006(4)
C26 0.048(5) 0.034(4) 0.081(6) -0.020(4) -0.002(4) 0.009(3)
C27 0.038(4) 0.021(3) 0.045(4) -0.015(3) -0.002(3) 0.005(3)
C28 0.015(3) 0.026(3) 0.027(3) -0.011(2) -0.001(2) -0.002(2)
C29 0.023(3) 0.020(3) 0.041(3) -0.019(3) 0.004(2) -0.003(2)
C30 0.046(4) 0.027(4) 0.072(5) -0.024(4) 0.026(4) -0.016(3)
C31 0.066(6) 0.044(5) 0.131(8) -0.054(6) 0.049(6) -0.029(4)
C32 0.052(5) 0.075(6) 0.138(7) -0.064(5) -0.007(5) -0.016(4)
C33 0.074(7) 0.074(7) 0.117(9) -0.053(6) -0.040(6) -0.015(5)
C34 0.045(4) 0.045(4) 0.058(5) -0.021(4) -0.021(4) -0.002(3)
C35 0.025(3) 0.019(3) 0.014(2) -0.003(2) 0.004(2) -0.001(2)
C36 0.024(3) 0.023(3) 0.029(3) -0.017(2) 0.005(2) -0.007(2)
C37 0.037(3) 0.025(3) 0.039(4) -0.017(3) -0.003(3) -0.003(3)
C38 0.042(4) 0.023(3) 0.063(5) -0.019(3) -0.006(3) 0.003(3)
C39 0.042(4) 0.031(4) 0.089(7) -0.030(4) 0.015(4) -0.002(3)
C40 0.055(5) 0.047(5) 0.070(6) -0.045(4) 0.031(4) -0.024(4)
C41 0.046(4) 0.042(4) 0.036(3) -0.028(3) 0.015(3) -0.018(3)
C42 0.020(3) 0.024(3) 0.018(3) -0.011(2) 0.005(2) -0.008(2)
C43 0.046(4) 0.022(3) 0.015(3) -0.006(2) 0.001(2) -0.005(3)
C44 0.074(5) 0.021(3) 0.017(3) -0.013(2) 0.001(3) -0.001(3)
C45 0.060(4) 0.017(3) 0.030(3) -0.017(2) 0.003(3) 0.002(3)
C46 0.045(4) 0.021(3) 0.027(3) -0.009(3) 0.001(3) -0.001(3)
C47 0.036(3) 0.016(3) 0.018(3) -0.008(2) -0.003(2) 0.000(2)
C48 0.065(4) 0.018(3) 0.020(3) -0.011(2) -0.009(3) 0.006(3)
C56 0.037(3) 0.023(3) 0.018(3) -0.003(2) -0.004(2) -0.011(3)
C57 0.057(4) 0.027(3) 0.027(3) 0.004(3) -0.011(3) -0.026(3)
C58 0.071(5) 0.038(4) 0.033(4) 0.002(3) -0.015(3) -0.036(4)
C59 0.062(5) 0.043(4) 0.030(3) -0.002(3) -0.022(3) -0.026(4)
C60 0.043(4) 0.032(3) 0.017(3) 0.001(2) -0.008(2) -0.019(3)
C61 0.044(4) 0.017(3) 0.018(3) -0.001(2) -0.002(2) -0.013(3)
C49 0.015(4) 0.025(4) 0.019(4) -0.015(3) 0.003(3) -0.005(3)
C50 0.020(4) 0.028(4) 0.036(5) -0.021(4) 0.001(4) -0.007(4)
C51 0.032(4) 0.038(4) 0.044(3) -0.030(3) 0.003(3) -0.012(3)
C52 0.033(5) 0.057(4) 0.039(3) -0.036(3) 0.001(4) -0.010(4)
C53 0.032(5) 0.058(4) 0.022(4) -0.022(4) 0.002(4) -0.006(5)
C54 0.021(5) 0.042(5) 0.020(4) -0.013(4) 0.004(4) -0.001(4)
C55 0.025(3) 0.026(4) 0.027(3) -0.012(3) 0.006(3) -0.001(3)
O17 0.028(4) 0.026(4) 0.029(3) -0.013(3) 0.005(3) -0.001(3)
O001 0.022(5) 0.030(7) 0.020(6) -0.007(5) -0.002(5) -0.002(4)
C002 0.058(12) 0.053(12) 0.044(9) -0.020(9) 0.009(8) 0.016(10)
C001 0.053(7) 0.061(8) 0.047(7) -0.025(6) 0.022(6) -0.018(6)
O16 0.025(3) 0.026(4) 0.027(4) -0.012(3) 0.006(3) -0.001(3)

loop_
_atom_type_symbol
_atom_type_description
_atom_type_scat_dispersion_real
_atom_type_scat_dispersion_imag
_atom_type_scat_source
C C 0.0181 0.0091 'International Tables Vol C Tables 4.2.6.8 and 6.1.1.4'
H H 0.0000 0.0000 'International Tables Vol C Tables 4.2.6.8 and 6.1.1.4'
Dy Dy -9.8046 9.8477 'International Tables Vol C Tables 4.2.6.8 and 6.1.1.4'
Mn Mn -0.5299 2.8052 'International Tables Vol C Tables 4.2.6.8 and 6.1.1.4'
N N 0.0311 0.0180 'International Tables Vol C Tables 4.2.6.8 and 6.1.1.4'
O O 0.0492 0.0322 'International Tables Vol C Tables 4.2.6.8 and 6.1.1.4'

loop_
_geom_angle_atom_site_label_1
_geom_angle_atom_site_label_2
_geom_angle_atom_site_label_3
_geom_angle
_geom_angle_site_symmetry_1
_geom_angle_site_symmetry_3
O3 Dy1 O1 81.6(2) . .
O3 Dy1 O20 147.03(16) . .
O1 Dy1 O20 79.32(18) . .
O3 Dy1 O18 75.86(16) . .
O1 Dy1 O18 140.95(17) . .
O20 Dy1 O18 103.24(13) . .
O3 Dy1 O19 86.05(15) . .
O1 Dy1 O19 82.66(16) . .
O20 Dy1 O19 65.05(12) . .
O18 Dy1 O19 64.49(12) . .
O3 Dy1 O23 90.99(17) . .
O1 Dy1 O23 139.46(17) . .
O20 Dy1 O23 120.71(13) . .
O18 Dy1 O23 73.02(13) . .
O19 Dy1 O23 136.83(12) . .
O3 Dy1 O24 123.40(16) . .
O1 Dy1 O24 77.36(18) . .
O20 Dy1 O24 78.00(13) . .
O18 Dy1 O24 141.65(14) . .
O19 Dy1 O24 140.61(13) . .
O23 Dy1 O24 73.81(13) . .
O3 Dy1 O21 137.23(17) . .
O1 Dy1 O21 139.22(18) . .
O20 Dy1 O21 70.37(13) . .
O18 Dy1 O21 74.16(13) . .
O19 Dy1 O21 107.25(12) . .
O23 Dy1 O21 51.31(14) . .
O24 Dy1 O21 70.28(14) . .
O3 Dy1 O26 73.08(17) . .
O1 Dy1 O26 72.53(18) . .
O20 Dy1 O26 125.07(14) . .
O18 Dy1 O26 128.18(14) . .
O19 Dy1 O26 149.40(14) . .
O23 Dy1 O26 67.20(14) . .
O24 Dy1 O26 50.58(15) . .
O21 Dy1 O26 103.24(14) . .
O3 Dy1 N3 114.58(18) . .
O1 Dy1 N3 147.62(17) . .
O20 Dy1 N3 95.54(14) . .
O18 Dy1 N3 71.43(13) . .
O19 Dy1 N3 124.39(13) . .
O23 Dy1 N3 25.74(14) . .
O24 Dy1 N3 70.32(14) . .
O21 Dy1 N3 25.58(14) . .
O26 Dy1 N3 85.23(15) . .
O3 Dy1 N4 98.22(17) . .
O1 Dy1 N4 72.97(17) . .
O20 Dy1 N4 101.57(14) . .
O18 Dy1 N4 141.19(13) . .
O19 Dy1 N4 154.27(13) . .
O23 Dy1 N4 68.72(14) . .
O24 Dy1 N4 25.29(15) . .
O21 Dy1 N4 86.82(14) . .
O26 Dy1 N4 25.30(15) . .
N3 Dy1 N4 76.90(14) . .
O3 Dy1 Mn1 117.96(13) . .
O1 Dy1 Mn1 80.44(14) . .
O20 Dy1 Mn1 32.10(8) . .
O18 Dy1 Mn1 82.50(9) . .
O19 Dy1 Mn1 32.98(8) . .
O23 Dy1 Mn1 136.09(10) . .
O24 Dy1 Mn1 109.43(10) . .
O21 Dy1 Mn1 87.46(9) . .
O26 Dy1 Mn1 149.10(11) . .
N3 Dy1 Mn1 111.85(11) . .
N4 Dy1 Mn1 130.98(11) . .
O11 Dy2 O7 77.00(14) . .
O11 Dy2 O2 142.22(16) . .
O7 Dy2 O2 71.90(17) . .
O11 Dy2 O4 145.56(16) . .
O7 Dy2 O4 117.38(17) . .
O2 Dy2 O4 70.24(17) . .
O11 Dy2 O5 78.52(14) . .
O7 Dy2 O5 76.53(15) . .
O2 Dy2 O5 113.50(16) . .
O4 Dy2 O5 75.37(16) . .
O11 Dy2 O19 87.91(12) . .
O7 Dy2 O19 138.01(14) . .
O2 Dy2 O19 101.05(15) . .
O4 Dy2 O19 97.15(15) . .
O5 Dy2 O19 138.78(13) . .
O11 Dy2 O14 80.31(13) . 2_657
O7 Dy2 O14 145.38(13) . 2_657
O2 Dy2 O14 136.87(15) . 2_657
O4 Dy2 O14 71.07(15) . 2_657
O5 Dy2 O14 73.55(13) . 2_657
O19 Dy2 O14 65.83(12) . 2_657
O11 Dy2 O9 81.23(12) . .
O7 Dy2 O9 74.13(13) . .
O2 Dy2 O9 70.15(15) . .
O4 Dy2 O9 131.64(15) . .
O5 Dy2 O9 147.35(13) . .
O19 Dy2 O9 64.87(12) . .
O14 Dy2 O9 127.58(11) 2_657 .
O11 Dy2 Mn3 75.78(10) . .
O7 Dy2 Mn3 150.20(11) . .
O2 Dy2 Mn3 126.63(13) . .
O4 Dy2 Mn3 92.10(13) . .
O5 Dy2 Mn3 109.36(10) . .
O19 Dy2 Mn3 29.52(8) . .
O14 Dy2 Mn3 37.98(8) 2_657 .
O9 Dy2 Mn3 89.90(8) . .
O11 Dy2 Mn1 76.11(10) . .
O7 Dy2 Mn1 108.92(11) . .
O2 Dy2 Mn1 94.07(12) . .
O4 Dy2 Mn1 121.66(13) . .
O5 Dy2 Mn1 151.89(10) . .
O19 Dy2 Mn1 29.12(9) . .
O14 Dy2 Mn1 90.33(8) 2_657 .
O9 Dy2 Mn1 37.52(8) . .
Mn3 Dy2 Mn1 52.437(18) . .
O20 Mn1 O15 171.14(17) . .
O20 Mn1 O19 86.30(15) . .
O15 Mn1 O19 100.13(15) . .
O20 Mn1 N1 81.55(17) . .
O15 Mn1 N1 92.18(17) . .
O19 Mn1 N1 167.66(16) . .
O20 Mn1 O9 100.59(16) . .
O15 Mn1 O9 86.54(15) . .
O19 Mn1 O9 80.87(15) . .
N1 Mn1 O9 99.19(17) . .
O20 Mn1 O16 104.6(3) . .
O15 Mn1 O16 70.6(3) . .
O19 Mn1 O16 82.3(4) . .
N1 Mn1 O16 102.8(4) . .
O9 Mn1 O16 148.6(4) . .
O20 Mn1 O001 94.4(3) . .
O15 Mn1 O001 80.9(2) . .
O19 Mn1 O001 79.5(4) . .
N1 Mn1 O001 103.5(4) . .
O9 Mn1 O001 154.4(4) . .
O20 Mn1 Mn4 142.14(13) . .
O15 Mn1 Mn4 33.28(11) . .
O19 Mn1 Mn4 88.69(11) . .
N1 Mn1 Mn4 102.24(13) . .
O9 Mn1 Mn4 115.60(10) . .
O16 Mn1 Mn4 37.6(3) . .
O001 Mn1 Mn4 47.9(2) . .
O20 Mn1 Mn3 98.75(11) . .
O15 Mn1 Mn3 83.65(11) . .
O19 Mn1 Mn3 33.93(11) . .
N1 Mn1 Mn3 150.85(13) . .
O9 Mn1 Mn3 109.30(11) . .
O16 Mn1 Mn3 48.7(4) . .
O001 Mn1 Mn3 47.4(4) . .
Mn4 Mn1 Mn3 60.10(2) . .
O20 Mn1 Dy1 41.43(11) . .
O15 Mn1 Dy1 144.29(12) . .
O19 Mn1 Dy1 44.93(10) . .
N1 Mn1 Dy1 122.98(13) . .
O9 Mn1 Dy1 93.08(10) . .
O16 Mn1 Dy1 93.5(3) . .
O001 Mn1 Dy1 84.5(3) . .
Mn4 Mn1 Dy1 121.66(3) . .
Mn3 Mn1 Dy1 62.78(2) . .
O20 Mn1 Dy2 104.29(12) . .
O15 Mn1 Dy2 84.44(11) . .
O19 Mn1 Dy2 37.58(11) . .
N1 Mn1 Dy2 144.79(13) . .
O9 Mn1 Dy2 45.68(11) . .
O16 Mn1 Dy2 109.0(4) . .
O001 Mn1 Dy2 110.5(4) . .
Mn4 Mn1 Dy2 93.97(2) . .
Mn3 Mn1 Dy2 63.70(2) . .
Dy1 Mn1 Dy2 70.456(17) . .
O15 Mn2 O12 172.23(16) . .
O15 Mn2 O11 93.58(16) . .
O12 Mn2 O11 80.86(15) . .
O15 Mn2 O11 81.01(15) . 2_657
O12 Mn2 O11 93.10(15) . 2_657
O11 Mn2 O11 85.72(16) . 2_657
O15 Mn2 O13 90.91(16) . .
O12 Mn2 O13 94.82(15) . .
O11 Mn2 O13 175.26(16) . .
O11 Mn2 O13 96.51(15) 2_657 .
O15 Mn2 O10 94.48(15) . .
O12 Mn2 O10 91.60(15) . .
O11 Mn2 O10 96.92(16) . .
O11 Mn2 O10 174.93(16) 2_657 .
O13 Mn2 O10 81.18(15) . .
O15 Mn2 Mn4 37.75(11) . .
O12 Mn2 Mn4 136.12(11) . .
O11 Mn2 Mn4 89.77(11) . .
O11 Mn2 Mn4 43.26(10) 2_657 .
O13 Mn2 Mn4 94.72(12) . .
O10 Mn2 Mn4 132.20(11) . .
O15 Mn2 Mn4 136.25(12) . 2_657
O12 Mn2 Mn4 37.86(11) . 2_657
O11 Mn2 Mn4 43.00(10) . 2_657
O11 Mn2 Mn4 88.99(11) 2_657 2_657
O13 Mn2 Mn4 132.67(11) . 2_657
O10 Mn2 Mn4 95.90(11) . 2_657
Mn4 Mn2 Mn4 119.31(3) . 2_657
O15 Mn2 Mn2 86.28(12) . 2_657
O12 Mn2 Mn2 85.95(11) . 2_657
O11 Mn2 Mn2 43.20(11) . 2_657
O11 Mn2 Mn2 42.52(11) 2_657 2_657
O13 Mn2 Mn2 138.88(12) . 2_657
O10 Mn2 Mn2 139.95(12) . 2_657
Mn4 Mn2 Mn2 59.83(3) . 2_657
Mn4 Mn2 Mn2 59.48(3) 2_657 2_657
O18 Mn3 O12 169.88(17) . 2_657
O18 Mn3 O19 85.91(15) . .
O12 Mn3 O19 100.99(15) 2_657 .
O18 Mn3 N2 82.08(17) . .
O12 Mn3 N2 92.23(17) 2_657 .
O19 Mn3 N2 164.64(17) . .
O18 Mn3 O14 102.18(16) . 2_657
O12 Mn3 O14 86.45(14) 2_657 2_657
O19 Mn3 O14 79.68(14) . 2_657
N2 Mn3 O14 93.50(17) . 2_657
O18 Mn3 O001 93.0(3) . .
O12 Mn3 O001 80.9(3) 2_657 .
O19 Mn3 O001 81.1(4) . .
N2 Mn3 O001 109.0(4) . .
O14 Mn3 O001 154.5(3) 2_657 .
O18 Mn3 O16 103.4(3) . .
O12 Mn3 O16 70.7(3) 2_657 .
O19 Mn3 O16 81.5(4) . .
N2 Mn3 O16 110.5(4) . .
O14 Mn3 O16 146.9(3) 2_657 .
O18 Mn3 Mn1 97.78(12) . .
O12 Mn3 Mn1 84.39(11) 2_657 .
O19 Mn3 Mn1 33.71(11) . .
N2 Mn3 Mn1 158.18(14) . .
O14 Mn3 Mn1 107.75(10) 2_657 .
O001 Mn3 Mn1 49.2(3) . .
O16 Mn3 Mn1 48.1(4) . .
O18 Mn3 Mn4 140.92(13) . .
O12 Mn3 Mn4 33.52(11) 2_657 .
O19 Mn3 Mn4 88.33(11) . .
N2 Mn3 Mn4 107.03(13) . .
O14 Mn3 Mn4 114.72(10) 2_657 .
O001 Mn3 Mn4 48.0(2) . .
O16 Mn3 Mn4 37.6(3) . .
Mn1 Mn3 Mn4 59.93(2) . .
O18 Mn3 Dy1 41.46(11) . .
O12 Mn3 Dy1 144.59(11) 2_657 .
O19 Mn3 Dy1 44.48(10) . .
N2 Mn3 Dy1 123.12(13) . .
O14 Mn3 Dy1 92.80(9) 2_657 .
O001 Mn3 Dy1 85.0(3) . .
O16 Mn3 Dy1 92.6(4) . .
Mn1 Mn3 Dy1 62.13(2) . .
Mn4 Mn3 Dy1 120.86(3) . .
O18 Mn3 Dy2 104.49(12) . .
O12 Mn3 Dy2 85.37(11) 2_657 .
O19 Mn3 Dy2 37.87(10) . .
N2 Mn3 Dy2 137.48(14) . .
O14 Mn3 Dy2 43.99(10) 2_657 .
O001 Mn3 Dy2 112.5(3) . .
O16 Mn3 Dy2 108.6(4) . .
Mn1 Mn3 Dy2 63.87(2) . .
Mn4 Mn3 Dy2 93.98(2) . .
Dy1 Mn3 Dy2 70.296(16) . .
O15 Mn4 O12 93.75(16) . 2_657
O15 Mn4 O8 173.85(17) . 2_657
O12 Mn4 O8 88.68(17) 2_657 2_657
O15 Mn4 O16 81.3(5) . .
O12 Mn4 O16 81.7(5) 2_657 .
O8 Mn4 O16 93.5(5) 2_657 .
O15 Mn4 O6 88.87(16) . 2_657
O12 Mn4 O6 174.96(17) 2_657 2_657
O8 Mn4 O6 88.30(18) 2_657 2_657
O16 Mn4 O6 94.4(5) . 2_657
O15 Mn4 O11 81.47(16) . 2_657
O12 Mn4 O11 80.43(15) 2_657 2_657
O8 Mn4 O11 104.52(17) 2_657 2_657
O16 Mn4 O11 154.2(5) . 2_657
O6 Mn4 O11 104.24(16) 2_657 2_657
O15 Mn4 O001 82.2(4) . .
O12 Mn4 O001 80.2(4) 2_657 .
O8 Mn4 O001 92.7(4) 2_657 .
O6 Mn4 O001 95.9(4) 2_657 .
O11 Mn4 O001 153.7(4) 2_657 .
O15 Mn4 Mn2 37.52(11) . .
O12 Mn4 Mn2 86.70(11) 2_657 .
O8 Mn4 Mn2 148.45(13) 2_657 .
O16 Mn4 Mn2 116.6(5) . .
O6 Mn4 Mn2 97.97(12) 2_657 .
O11 Mn4 Mn2 43.95(11) 2_657 .
O001 Mn4 Mn2 117.1(3) . .
O15 Mn4 Mn2 86.87(11) . 2_657
O12 Mn4 Mn2 37.44(11) 2_657 2_657
O8 Mn4 Mn2 98.45(13) 2_657 2_657
O16 Mn4 Mn2 116.9(5) . 2_657
O6 Mn4 Mn2 147.22(12) 2_657 2_657
O11 Mn4 Mn2 43.00(11) 2_657 2_657
O001 Mn4 Mn2 115.6(4) . 2_657
Mn2 Mn4 Mn2 60.69(3) . 2_657
O15 Mn4 Mn1 33.24(11) . .
O12 Mn4 Mn1 84.25(11) 2_657 .
O8 Mn4 Mn1 141.84(13) 2_657 .
O16 Mn4 Mn1 48.4(5) . .
O6 Mn4 Mn1 95.67(12) 2_657 .
O11 Mn4 Mn1 111.11(11) 2_657 .
O001 Mn4 Mn1 49.2(3) . .
Mn2 Mn4 Mn1 68.57(3) . .
Mn2 Mn4 Mn1 98.32(3) 2_657 .
O15 Mn4 Mn3 83.50(11) . .
O12 Mn4 Mn3 33.28(10) 2_657 .
O8 Mn4 Mn3 95.54(13) 2_657 .
O16 Mn4 Mn3 48.9(5) . .
O6 Mn4 Mn3 143.24(12) 2_657 .
O11 Mn4 Mn3 110.03(11) 2_657 .
O001 Mn4 Mn3 47.4(4) . .
Mn2 Mn4 Mn3 97.50(3) . .
Mn2 Mn4 Mn3 68.33(3) 2_657 .
Mn1 Mn4 Mn3 59.97(2) . .
C7 O1 Dy1 156.1(5) . .
C7 O2 Dy2 125.1(5) . .
C14 O3 Dy1 142.8(5) . .
C14 O4 Dy2 132.9(5) . .
C28 O5 Dy2 148.6(4) . .
C28 O6 Mn4 126.7(4) . 2_657
C21 O7 Dy2 149.9(4) . .
C21 O8 Mn4 126.7(4) . 2_657
C35 O9 Mn1 124.7(4) . .
C35 O9 Dy2 121.8(3) . .
Mn1 O9 Dy2 96.79(14) . .
C35 O10 Mn2 123.7(4) . .
Mn2 O11 Mn4 94.00(15) . 2_657
Mn2 O11 Mn2 94.28(16) . 2_657
Mn4 O11 Mn2 92.80(15) 2_657 2_657
Mn2 O11 Dy2 123.42(17) . .
Mn4 O11 Dy2 120.15(18) 2_657 .
Mn2 O11 Dy2 124.18(17) 2_657 .
Mn2 O12 Mn3 133.3(2) . 2_657
Mn2 O12 Mn4 104.70(17) . 2_657
Mn3 O12 Mn4 113.20(18) 2_657 2_657
C42 O13 Mn2 122.6(4) . .
C42 O14 Mn3 121.1(3) . 2_657
C42 O14 Dy2 125.6(3) . 2_657
Mn3 O14 Dy2 98.04(13) 2_657 2_657
Mn2 O15 Mn1 133.7(2) . .
Mn2 O15 Mn4 104.72(17) . .
Mn1 O15 Mn4 113.48(19) . .
C61 O18 Mn3 118.9(3) . .
C61 O18 Dy1 133.3(3) . .
Mn3 O18 Dy1 106.93(16) . .
Mn1 O19 Mn3 112.36(18) . .
Mn1 O19 Dy2 113.29(16) . .
Mn3 O19 Dy2 112.61(16) . .
Mn1 O19 Dy1 102.09(14) . .
Mn3 O19 Dy1 102.62(15) . .
Dy2 O19 Dy1 112.92(14) . .
C48 O20 Mn1 118.9(3) . .
C48 O20 Dy1 134.4(3) . .
Mn1 O20 Dy1 106.47(15) . .
N3 O21 Dy1 95.4(3) . .
N3 O23 Dy1 96.7(3) . .
N4 O24 Dy1 97.7(3) . .
N4 O26 Dy1 95.6(3) . .
C43 N1 C47 119.6(5) . .
C43 N1 Mn1 113.7(4) . .
C47 N1 Mn1 126.7(4) . .
C56 N2 C60 119.7(5) . .
C56 N2 Mn3 113.0(4) . .
C60 N2 Mn3 127.3(4) . .
O22 N3 O21 122.0(6) . .
O22 N3 O23 121.5(5) . .
O21 N3 O23 116.6(5) . .
O22 N3 Dy1 178.9(4) . .
O21 N3 Dy1 59.0(3) . .
O23 N3 Dy1 57.5(3) . .
O25 N4 O26 121.9(6) . .
O25 N4 O24 122.0(6) . .
O26 N4 O24 116.1(4) . .
O25 N4 Dy1 178.7(4) . .
O26 N4 Dy1 59.1(3) . .
O24 N4 Dy1 57.0(2) . .
C6 C1 C2 120.3(7) . .
C6 C1 C7 121.2(7) . .
C2 C1 C7 118.5(7) . .
C1 C2 C3 119.5(9) . .
C4 C3 C2 118.9(10) . .
C3 C4 C5 121.4(9) . .
C6 C5 C4 118.6(9) . .
C1 C6 C5 121.2(9) . .
O2 C7 O1 124.4(6) . .
O2 C7 C1 117.7(6) . .
O1 C7 C1 117.9(6) . .
C9 C8 C13 117.4(8) . .
C9 C8 C14 121.1(8) . .
C13 C8 C14 121.3(8) . .
C8 C9 C10 122.7(9) . .
C9 C10 C11 119.4(9) . .
C12 C11 C10 119.3(9) . .
C11 C12 C13 121.4(9) . .
C8 C13 C12 118.8(8) . .
O4 C14 O3 124.3(7) . .
O4 C14 C8 118.0(7) . .
O3 C14 C8 117.7(7) . .
C16 C15 C20 121.0(6) . .
C16 C15 C21 120.5(5) . .
C20 C15 C21 118.5(6) . .
C15 C16 C17 119.3(7) . .
C16 C17 C18 120.7(8) . .
C19 C18 C17 119.5(7) . .
C18 C19 C20 120.7(6) . .
C19 C20 C15 118.7(6) . .
O7 C21 O8 124.2(5) . .
O7 C21 C15 120.0(5) . .
O8 C21 C15 115.8(5) . .
C23 C22 C27 119.4(6) . .
C23 C22 C28 121.8(6) . .
C27 C22 C28 118.8(5) . .
C22 C23 C24 120.0(7) . .
C25 C24 C23 119.4(7) . .
C26 C25 C24 121.6(7) . .
C25 C26 C27 119.5(8) . .
C22 C27 C26 120.0(7) . .
O5 C28 O6 125.5(5) . .
O5 C28 C22 118.6(5) . .
O6 C28 C22 115.9(5) . .
C30 C29 C34 120.6(7) . .
C30 C29 C35 120.5(6) . .
C34 C29 C35 119.0(6) . .
C29 C30 C31 119.2(9) . .
C32 C31 C30 119.5(9) . .
C31 C32 C33 122.1(9) . .
C32 C33 C34 119.0(10) . .
C29 C34 C33 119.6(9) . .
O10 C35 O9 121.7(5) . .
O10 C35 C29 120.0(5) . .
O9 C35 C29 118.2(5) . .
C41 C36 C37 120.0(6) . .
C41 C36 C42 120.6(6) . .
C37 C36 C42 119.4(5) . .
C36 C37 C38 121.0(6) . .
C39 C38 C37 118.7(7) . .
C38 C39 C40 121.2(7) . .
C39 C40 C41 120.0(7) . .
C36 C41 C40 119.0(7) . .
O13 C42 O14 122.3(5) . .
O13 C42 C36 120.0(5) . .
O14 C42 C36 117.7(5) . .
N1 C43 C44 121.2(5) . .
N1 C43 C48 114.9(5) . .
C44 C43 C48 123.9(5) . .
C43 C44 C45 118.6(5) . .
C46 C45 C44 119.7(5) . .
C47 C46 C45 118.9(6) . .
N1 C47 C46 121.9(5) . .
O20 C48 C43 110.4(5) . .
N2 C56 C57 120.7(5) . .
N2 C56 C61 115.6(5) . .
C57 C56 C61 123.7(5) . .
C58 C57 C56 119.1(6) . .
C59 C58 C57 119.4(6) . .
C60 C59 C58 119.6(6) . .
N2 C60 C59 121.5(5) . .
O18 C61 C56 110.3(4) . .
C50 C49 C54 120.4(11) . .
C50 C49 C55 121.6(11) . .
C54 C49 C55 118.0(11) . .
C49 C50 C51 123.6(12) . .
C52 C51 C50 114.0(13) . .
C51 C52 C53 126.8(12) . .
C52 C53 C54 115.1(12) . .
C49 C54 C53 119.5(12) . .
O17 C55 O001 120.2(13) . .
O17 C55 C49 121.4(13) . .
O001 C55 C49 118.5(13) . .
C55 O001 Mn3 111.6(10) . .
C55 O001 Mn4 134.2(10) . .
Mn3 O001 Mn4 84.6(4) . .
C55 O001 Mn1 139.3(10) . .
Mn3 O001 Mn1 83.4(5) . .
Mn4 O001 Mn1 82.9(4) . .
O16 C001 C002 112.4(16) . .
C001 O16 Mn4 121.8(13) . .
C001 O16 Mn1 123.8(12) . .
Mn4 O16 Mn1 94.0(6) . .
C001 O16 Mn3 129.6(12) . .
Mn4 O16 Mn3 93.5(6) . .
Mn1 O16 Mn3 83.2(5) . .

loop_
_geom_bond_atom_site_label_1
_geom_bond_atom_site_label_2
_geom_bond_distance
_geom_bond_site_symmetry_2
Dy1 O3 2.272(5) .
Dy1 O1 2.280(5) .
Dy1 O20 2.342(4) .
Dy1 O18 2.363(4) .
Dy1 O19 2.451(3) .
Dy1 O23 2.467(4) .
Dy1 O24 2.493(4) .
Dy1 O21 2.500(4) .
Dy1 O26 2.539(4) .
Dy1 N3 2.903(5) .
Dy1 N4 2.945(5) .
Dy1 Mn1 3.3943(8) .
Dy2 O11 2.318(4) .
Dy2 O7 2.338(4) .
Dy2 O2 2.339(4) .
Dy2 O4 2.342(5) .
Dy2 O5 2.343(4) .
Dy2 O19 2.368(3) .
Dy2 O14 2.498(4) 2_657
Dy2 O9 2.570(4) .
Dy2 Mn3 3.5615(8) .
Dy2 Mn1 3.5667(8) .
Mn1 O20 1.881(4) .
Mn1 O15 1.881(4) .
Mn1 O19 1.890(4) .
Mn1 N1 2.032(5) .
Mn1 O9 2.188(4) .
Mn1 O16 2.360(16) .
Mn1 O001 2.400(14) .
Mn1 Mn4 3.1480(11) .
Mn1 Mn3 3.1492(11) .
Mn2 O15 1.873(4) .
Mn2 O12 1.876(4) .
Mn2 O11 2.041(4) .
Mn2 O11 2.067(4) 2_657
Mn2 O13 2.086(4) .
Mn2 O10 2.093(4) .
Mn2 Mn4 2.9750(12) .
Mn2 Mn4 2.9855(12) 2_657
Mn2 Mn2 3.0113(16) 2_657
Mn3 O18 1.871(4) .
Mn3 O12 1.883(3) 2_657
Mn3 O19 1.901(4) .
Mn3 N2 2.026(5) .
Mn3 O14 2.213(4) 2_657
Mn3 O001 2.333(15) .
Mn3 O16 2.381(16) .
Mn3 Mn4 3.1534(11) .
Mn4 O15 1.883(4) .
Mn4 O12 1.895(4) 2_657
Mn4 O8 1.925(4) 2_657
Mn4 O16 1.926(13) .
Mn4 O6 1.948(4) 2_657
Mn4 O11 2.041(4) 2_657
Mn4 O001 2.353(9) .
Mn4 Mn2 2.9855(12) 2_657
O1 C7 1.240(8) .
O2 C7 1.241(8) .
O3 C14 1.265(9) .
O4 C14 1.251(9) .
O5 C28 1.239(7) .
O6 C28 1.283(7) .
O6 Mn4 1.948(4) 2_657
O7 C21 1.245(7) .
O8 C21 1.276(7) .
O8 Mn4 1.925(4) 2_657
O9 C35 1.273(6) .
O10 C35 1.256(7) .
O11 Mn4 2.041(4) 2_657
O11 Mn2 2.067(4) 2_657
O12 Mn3 1.883(3) 2_657
O12 Mn4 1.894(4) 2_657
O13 C42 1.255(7) .
O14 C42 1.291(6) .
O14 Mn3 2.213(4) 2_657
O14 Dy2 2.498(4) 2_657
O18 C61 1.406(6) .
O20 C48 1.401(7) .
O21 N3 1.259(6) .
O22 N3 1.231(7) .
O23 N3 1.269(7) .
O24 N4 1.270(7) .
O25 N4 1.221(6) .
O26 N4 1.265(7) .
N1 C43 1.342(7) .
N1 C47 1.355(7) .
N2 C56 1.347(7) .
N2 C60 1.359(7) .
C1 C6 1.371(10) .
C1 C2 1.379(11) .
C1 C7 1.508(9) .
C2 C3 1.385(12) .
C3 C4 1.400(16) .
C4 C5 1.365(16) .
C5 C6 1.377(12) .
C8 C9 1.374(12) .
C8 C13 1.402(12) .
C8 C14 1.471(11) .
C9 C10 1.383(12) .
C10 C11 1.383(12) .
C11 C12 1.353(12) .
C12 C13 1.431(12) .
C15 C16 1.373(9) .
C15 C20 1.390(9) .
C15 C21 1.488(8) .
C16 C17 1.375(10) .
C17 C18 1.386(11) .
C18 C19 1.369(11) .
C19 C20 1.386(9) .
C22 C23 1.392(9) .
C22 C27 1.394(9) .
C22 C28 1.491(8) .
C23 C24 1.391(10) .
C24 C25 1.375(13) .
C25 C26 1.365(13) .
C26 C27 1.394(10) .
C29 C30 1.390(9) .
C29 C34 1.395(10) .
C29 C35 1.479(8) .
C30 C31 1.399(12) .
C31 C32 1.358(16) .
C32 C33 1.388(16) .
C33 C34 1.384(11) .
C36 C41 1.384(8) .
C36 C37 1.389(9) .
C36 C42 1.483(8) .
C37 C38 1.373(9) .
C38 C39 1.388(12) .
C39 C40 1.371(13) .
C40 C41 1.399(10) .
C43 C44 1.386(8) .
C43 C48 1.497(8) .
C44 C45 1.381(9) .
C45 C46 1.393(9) .
C46 C47 1.353(8) .
C56 C57 1.399(8) .
C56 C61 1.488(8) .
C57 C58 1.385(9) .
C58 C59 1.379(9) .
C59 C60 1.370(9) .
C49 C50 1.365(16) .
C49 C54 1.392(15) .
C49 C55 1.490(16) .
C50 C51 1.398(16) .
C51 C52 1.37(2) .
C52 C53 1.41(2) .
C53 C54 1.433(17) .
C55 O17 1.261(18) .
C55 O001 1.27(2) .
C002 C001 1.46(2) .
C001 O16 1.40(2) .

loop_
_platon_squeeze_void_nr
_platon_squeeze_void_average_x
_platon_squeeze_void_average_y
_platon_squeeze_void_average_z
_platon_squeeze_void_volume
_platon_squeeze_void_count_electrons
_platon_squeeze_void_content
1 0.000 0.500 0.500 201 55 ' '
2 0.065 0.173 0.330 14 1 ' '
3 0.935 0.827 0.670 14 1 ' '
